data_2101361
loop_
_publ_author_name
'Katrusiak, A.'

_publ_section_title
;
 High-pressure X-ray diffraction study of pentaerythritol
;
_journal_issue 5
_journal_name_full 'Acta Crystallographica Section B'
_journal_page_first 873
_journal_page_last 879
_journal_paper_doi 10.1107/S010876819500098X
_journal_volume 51
_journal_year 1995
_chemical_formula_sum 'C5 H12 O4'
_chemical_formula_weight 136.15
_symmetry_cell_setting tetragonal
_symmetry_space_group_name_Hall 'I -4'
_symmetry_space_group_name_H-M 'I -4'
_cell_angle_alpha 90.0
_cell_angle_beta 90.0
_cell_angle_gamma 90.0
_cell_formula_units_Z 2
_cell_length_a 6.0173(10)
_cell_length_b 6.0173(10)
_cell_length_c 8.267(3)
_cell_volume 299.33(13)
_diffrn_radiation_type Mo
_diffrn_radiation_wavelength 0.71073
_exptl_absorpt_coefficient_mu 0.084
_exptl_crystal_density_diffrn 1.511
_exptl_crystal_F_000 148
_cod_data_source_file hr0019.cif
_cod_data_source_block hr0019a
_cod_original_cell_volume 299.3(2)
_cod_database_code 2101361

loop_
_atom_site_label
_atom_site_fract_x
_atom_site_fract_y
_atom_site_fract_z
_atom_site_U_iso_or_equiv
C(1) .0 .0 .0 .027
C(2) .1600(4) .1265(4) -.1111(6) .025
O(1) .3219(2) .2460(2) -.0198(4) .027
H(1) .219(5) .026(4) -.179(8) .030(10)
H(2) .063(4) .234(5) -.182(7) .030(10)
H(3) .277(3) .368(4) .012(10) .020(10)
